data_9012055
loop_
_publ_author_name
'Ercit, T. S.'
'Hawthorne, F. C.'
'Cerny, P.'

_publ_section_title
;
 The crystal structure of synthetic natrotantite
;
_journal_name_full 'Bulletin de Mineralogie'
_journal_page_first 541
_journal_page_last 549
_journal_volume 108
_journal_year 1985
_chemical_compound_source Synthetic
_chemical_formula_sum 'Na2 O11 Ta4'
_chemical_name_mineral Natrotantite
_space_group_IT_number 167
_symmetry_space_group_name_Hall '-R 3 2"c'
_symmetry_space_group_name_H-M 'R -3 c :H'
_cell_angle_alpha 90
_cell_angle_beta 90
_cell_angle_gamma 120
_cell_length_a 6.2092
_cell_length_b 6.2092
_cell_length_c 36.6190
_cell_formula_units_Z 6
_cell_volume 1222.668
_database_code_amcsd 0012086
_exptl_crystal_density_diffrn 7.707
_cod_original_sg_symbol_H-M 'R -3 c'
_cod_original_formula_sum 'Na2 Ta4 O11'
_cod_database_code 9012055

loop_
_space_group_symop_operation_xyz
x,y,z
2/3+x,1/3+y,1/3+z
1/3+x,2/3+y,2/3+z
x,x-y,1/2+z
2/3+x,1/3+x-y,5/6+z
1/3+x,2/3+x-y,1/6+z
y,x,1/2-z
2/3+y,1/3+x,5/6-z
1/3+y,2/3+x,1/6-z
-x+y,y,1/2+z
2/3-x+y,1/3+y,5/6+z
1/3-x+y,2/3+y,1/6+z
-x,-x+y,1/2-z
2/3-x,1/3-x+y,5/6-z
1/3-x,2/3-x+y,1/6-z
-y,-x,1/2+z
2/3-y,1/3-x,5/6+z
1/3-y,2/3-x,1/6+z
x-y,-y,1/2-z
2/3+x-y,1/3-y,5/6-z
1/3+x-y,2/3-y,1/6-z
y,-x+y,-z
2/3+y,1/3-x+y,1/3-z
1/3+y,2/3-x+y,2/3-z
-x+y,-x,z
2/3-x+y,1/3-x,1/3+z
1/3-x+y,2/3-x,2/3+z
-x,-y,-z
2/3-x,1/3-y,1/3-z
1/3-x,2/3-y,2/3-z
-y,x-y,z
2/3-y,1/3+x-y,1/3+z
1/3-y,2/3+x-y,2/3+z
x-y,x,-z
2/3+x-y,1/3+x,1/3-z
1/3+x-y,2/3+x,2/3-z

loop_
_atom_site_label
_atom_site_fract_x
_atom_site_fract_y
_atom_site_fract_z
_atom_site_U_iso_or_equiv
Na 0.00000 0.00000 0.33230 0.03926
Ta1 0.36410 0.00000 0.25000 0.03977
Ta2 0.00000 0.00000 0.00000 0.04255
O1 0.05200 0.41400 0.19750 0.02786
O2 0.75000 0.00000 0.25000 0.04559
O3 0.00000 0.00000 0.40740 0.02280

loop_
_cod_related_entry_id
_cod_related_entry_database
_cod_related_entry_code
1 AMCSD 0012086
